data_1505895
loop_
_publ_author_name
'Wang, Hua'
'Zhao, Xiaoming'
'Li, Youhua'
'Lu, Long'

_publ_section_title
;
 Solvent-controlled asymmetric Strecker reaction: stereoselective
 synthesis of alpha-trifluoromethylated alpha-amino acids.
;
_journal_issue 7
_journal_name_full 'Organic letters'
_journal_page_first 1379
_journal_page_last 1381
_journal_paper_doi 10.1021/ol0601186
_journal_volume 8
_journal_year 2006
_chemical_absolute_configuration ad
_chemical_formula_sum 'C8 H13 F3 N2 O S'
_chemical_formula_weight 242.26
_chemical_name_systematic
; 
 ? 
;
_space_group_IT_number 4
_symmetry_cell_setting monoclinic
_symmetry_space_group_name_Hall 'P 2yb'
_symmetry_space_group_name_H-M 'P 1 21 1'
_atom_sites_solution_hydrogens geom
_atom_sites_solution_primary direct
_atom_sites_solution_secondary difmap
_audit_creation_method SHELXL-97
_cell_angle_alpha 90.00
_cell_angle_beta 112.100(4)
_cell_angle_gamma 90.00
_cell_formula_units_Z 4
_cell_length_a 9.969(2)
_cell_length_b 10.816(2)
_cell_length_c 11.889(3)
_cell_measurement_reflns_used 2319
_cell_measurement_temperature 293(2)
_cell_measurement_theta_max 47.464
_cell_measurement_theta_min 4.410
_cell_volume 1187.7(4)
_computing_cell_refinement 'Bruker SMART'
_computing_data_collection 'Bruker SMART'
_computing_data_reduction 'Bruker SHELXTL'
_computing_molecular_graphics 'Bruker SHELXTL'
_computing_publication_material 'Bruker SHELXTL'
_computing_structure_refinement 'SHELXL-97 (Sheldrick, 1997)'
_computing_structure_solution 'SHELXS-97 (Sheldrick, 1990)'
_diffrn_ambient_temperature 293(2)
_diffrn_measured_fraction_theta_full 0.993
_diffrn_measured_fraction_theta_max 0.993
_diffrn_measurement_device_type 'CCD area detector'
_diffrn_measurement_method 'phi and omega scans'
_diffrn_radiation_monochromator graphite
_diffrn_radiation_source 'fine-focus sealed tube'
_diffrn_radiation_type MoK\a
_diffrn_radiation_wavelength 0.71073
_diffrn_reflns_av_R_equivalents 0.1059
_diffrn_reflns_av_sigmaI/netI 0.0941
_diffrn_reflns_limit_h_max 10
_diffrn_reflns_limit_h_min -12
_diffrn_reflns_limit_k_max 13
_diffrn_reflns_limit_k_min -13
_diffrn_reflns_limit_l_max 15
_diffrn_reflns_limit_l_min -13
_diffrn_reflns_number 7025
_diffrn_reflns_theta_full 27.00
_diffrn_reflns_theta_max 27.00
_diffrn_reflns_theta_min 2.20
_exptl_absorpt_coefficient_mu 0.289
_exptl_absorpt_correction_T_max 1.00000
_exptl_absorpt_correction_T_min 0.61415
_exptl_absorpt_correction_type empirical
_exptl_crystal_colour colorless
_exptl_crystal_density_diffrn 1.355
_exptl_crystal_density_method 'not measured'
_exptl_crystal_F_000 504
_exptl_crystal_size_max 0.510
_exptl_crystal_size_mid 0.286
_exptl_crystal_size_min 0.197
_refine_diff_density_max 0.523
_refine_diff_density_min -0.392
_refine_diff_density_rms 0.100
_refine_ls_abs_structure_details 'Flack H D (1983), Acta Cryst. A39, 876-881'
_refine_ls_abs_structure_Flack 0.19(11)
_refine_ls_extinction_coef 0.006(3)
_refine_ls_extinction_expression Fc^*^=kFc[1+0.001xFc^2^\l^3^/sin(2\q)]^-1/4^
_refine_ls_extinction_method SHELXL
_refine_ls_goodness_of_fit_ref 0.977
_refine_ls_hydrogen_treatment mixed
_refine_ls_matrix_type full
_refine_ls_number_parameters 288
_refine_ls_number_reflns 4676
_refine_ls_number_restraints 2
_refine_ls_restrained_S_all 0.977
_refine_ls_R_factor_all 0.0694
_refine_ls_R_factor_gt 0.0582
_refine_ls_shift/su_max 0.000
_refine_ls_shift/su_mean 0.000
_refine_ls_structure_factor_coef Fsqd
_refine_ls_weighting_details 'calc w=1/[\s^2^(Fo^2^)+(0.0907P)^2^+0.0000P] where P=(Fo^2^+2Fc^2^)/3'
_refine_ls_weighting_scheme calc
_refine_ls_wR_factor_gt 0.1399
_refine_ls_wR_factor_ref 0.1693
_reflns_number_gt 3789
_reflns_number_total 4676
_reflns_threshold_expression >2sigma(I)
_cod_data_source_file ol0601186si20060115_113139.cif
_cod_data_source_block cd24318
_cod_depositor_comments
;
The following automatic conversions were performed:

'_symmetry_cell_setting' value 'Monoclinic' changed to 'monoclinic'
according to /home/saulius/struct/CIF-dictionaries/cif_core.dic
dictionary named 'cif_core.dic' version 2.4.1 from 2010-06-29.

Automatic conversion script
Id: cif_fix_values 1715 2011-07-08 13:25:40Z adriana 
;
_cod_original_sg_symbol_H-M P2(1)
_cod_database_code 1505895

loop_
_symmetry_equiv_pos_as_xyz
'x, y, z'
'-x, y+1/2, -z'

loop_
_atom_site_label
_atom_site_type_symbol
_atom_site_fract_x
_atom_site_fract_y
_atom_site_fract_z
_atom_site_U_iso_or_equiv
_atom_site_adp_type
_atom_site_occupancy
_atom_site_symmetry_multiplicity
_atom_site_calc_flag
_atom_site_refinement_flags
S1 S 0.25708(11) 0.47006(10) -0.01705(9) 0.0390(3) Uani 1 1 d .
S2 S 0.60105(12) 0.79983(10) 0.34097(9) 0.0413(3) Uani 1 1 d .
O1 O 0.2727(4) 0.5296(3) -0.1244(3) 0.0523(8) Uani 1 1 d .
O2 O 0.5207(4) 0.7418(3) 0.2207(3) 0.0531(8) Uani 1 1 d .
N1 N 0.4044(4) 0.4914(4) 0.1079(3) 0.0419(8) Uani 1 1 d .
N2 N 0.7297(6) 0.5200(6) 0.0800(5) 0.0785(17) Uani 1 1 d .
N3 N 0.7377(4) 0.8811(4) 0.3333(3) 0.0438(9) Uani 1 1 d D
N4 N 0.9178(8) 0.7747(8) 0.6217(5) 0.110(2) Uani 1 1 d .
F1 F 0.4899(5) 0.3206(3) 0.3007(3) 0.0820(11) Uani 1 1 d .
F2 F 0.6181(4) 0.4842(3) 0.3364(2) 0.0681(9) Uani 1 1 d .
F3 F 0.7058(5) 0.3131(4) 0.3047(3) 0.0981(14) Uani 1 1 d .
F4 F 0.8650(4) 0.6419(3) 0.3351(3) 0.0723(9) Uani 1 1 d .
F5 F 0.9308(5) 0.7762(4) 0.2348(3) 0.0840(11) Uani 1 1 d .
F6 F 1.0801(4) 0.7155(4) 0.4094(4) 0.0816(11) Uani 1 1 d .
C1 C 0.5271(5) 0.4076(4) 0.1332(4) 0.0395(9) Uani 1 1 d .
C2 C 0.5872(7) 0.3825(5) 0.2707(4) 0.0587(13) Uani 1 1 d .
C3 C 0.6428(5) 0.4696(6) 0.1048(4) 0.0522(11) Uani 1 1 d .
C4 C 0.4884(6) 0.2862(5) 0.0647(4) 0.0545(12) Uani 1 1 d .
H4A H 0.4142 0.2454 0.0839 0.082 Uiso 1 1 calc R
H4B H 0.5727 0.2344 0.0878 0.082 Uiso 1 1 calc R
H4C H 0.4539 0.3019 -0.0210 0.082 Uiso 1 1 calc R
C5 C 0.1304(5) 0.5660(5) 0.0228(4) 0.0471(11) Uani 1 1 d .
C6 C -0.0154(6) 0.5474(7) -0.0825(6) 0.0713(17) Uani 1 1 d .
H6A H -0.0877 0.5978 -0.0697 0.107 Uiso 1 1 calc R
H6B H -0.0433 0.4621 -0.0864 0.107 Uiso 1 1 calc R
H6C H -0.0066 0.5707 -0.1573 0.107 Uiso 1 1 calc R
C7 C 0.1258(8) 0.5152(9) 0.1420(6) 0.101(3) Uani 1 1 d .
H7A H 0.2051 0.5487 0.2094 0.121 Uiso 1 1 calc R
H7B H 0.1334 0.4267 0.1426 0.121 Uiso 1 1 calc R
H7C H 0.0361 0.5384 0.1486 0.121 Uiso 1 1 calc R
C8 C 0.1718(7) 0.7027(6) 0.0272(7) 0.081(2) Uani 1 1 d .
H8A H 0.1816 0.7252 -0.0474 0.121 Uiso 1 1 calc R
H8B H 0.2620 0.7163 0.0938 0.121 Uiso 1 1 calc R
H8C H 0.0977 0.7523 0.0380 0.121 Uiso 1 1 calc R
C9 C 0.8886(5) 0.8487(5) 0.4050(4) 0.0454(10) Uani 1 1 d .
C10 C 0.9395(6) 0.7448(5) 0.3442(4) 0.0534(12) Uani 1 1 d .
C11 C 0.9018(6) 0.8054(6) 0.5268(5) 0.0658(15) Uani 1 1 d .
C12 C 0.9819(6) 0.9637(6) 0.4155(6) 0.0694(15) Uani 1 1 d .
H12A H 0.9634 0.9964 0.3360 0.104 Uiso 1 1 calc R
H12B H 1.0823 0.9419 0.4535 0.104 Uiso 1 1 calc R
H12C H 0.9585 1.0249 0.4637 0.104 Uiso 1 1 calc R
C13 C 0.4872(5) 0.9273(5) 0.3539(4) 0.0493(12) Uani 1 1 d .
C14 C 0.4372(7) 1.0045(6) 0.2391(6) 0.0688(16) Uani 1 1 d .
H14A H 0.3669 1.0638 0.2420 0.103 Uiso 1 1 calc R
H14B H 0.3944 0.9517 0.1699 0.103 Uiso 1 1 calc R
H14C H 0.5186 1.0470 0.2328 0.103 Uiso 1 1 calc R
C15 C 0.3551(6) 0.8632(6) 0.3660(5) 0.0627(14) Uani 1 1 d .
H15A H 0.3856 0.8174 0.4406 0.094 Uiso 1 1 calc R
H15B H 0.3120 0.8079 0.2989 0.094 Uiso 1 1 calc R
H15C H 0.2855 0.9245 0.3661 0.094 Uiso 1 1 calc R
C16 C 0.5707(7) 1.0034(6) 0.4649(6) 0.0768(19) Uani 1 1 d .
H16A H 0.6474 1.0468 0.4515 0.115 Uiso 1 1 calc R
H16B H 0.6110 0.9499 0.5339 0.115 Uiso 1 1 calc R
H16C H 0.5068 1.0619 0.4797 0.115 Uiso 1 1 calc R
H1 H 0.429(5) 0.563(4) 0.136(4) 0.025(10) Uiso 1 1 d .
H2 H 0.735(5) 0.938(3) 0.290(4) 0.040(13) Uiso 1 1 d D

loop_
_atom_site_aniso_label
_atom_site_aniso_U_11
_atom_site_aniso_U_22
_atom_site_aniso_U_33
_atom_site_aniso_U_23
_atom_site_aniso_U_13
_atom_site_aniso_U_12
S1 0.0348(5) 0.0431(6) 0.0386(5) -0.0081(5) 0.0132(4) -0.0036(5)
S2 0.0409(5) 0.0427(6) 0.0384(6) 0.0026(5) 0.0126(4) -0.0042(5)
O1 0.0485(19) 0.072(2) 0.0398(17) -0.0006(15) 0.0201(14) 0.0033(16)
O2 0.0499(19) 0.0522(19) 0.0521(19) -0.0087(15) 0.0135(15) -0.0045(16)
N1 0.0364(18) 0.042(2) 0.043(2) -0.0115(17) 0.0097(14) -0.0015(16)
N2 0.057(3) 0.119(5) 0.068(3) -0.008(3) 0.034(3) -0.013(3)
N3 0.041(2) 0.050(2) 0.039(2) 0.0154(17) 0.0120(16) 0.0012(17)
N4 0.114(5) 0.169(7) 0.042(3) 0.031(4) 0.024(3) 0.034(5)
F1 0.124(3) 0.078(2) 0.0518(18) -0.0015(15) 0.0421(19) -0.031(2)
F2 0.084(2) 0.078(2) 0.0364(15) -0.0072(15) 0.0159(14) -0.0109(19)
F3 0.102(3) 0.114(3) 0.056(2) 0.021(2) 0.0052(18) 0.051(3)
F4 0.077(2) 0.0559(18) 0.074(2) -0.0062(16) 0.0170(17) 0.0001(18)
F5 0.116(3) 0.094(3) 0.0556(19) 0.0084(18) 0.0487(19) 0.027(2)
F6 0.0485(19) 0.096(3) 0.099(3) 0.017(2) 0.0263(18) 0.0202(17)
C1 0.044(2) 0.042(2) 0.031(2) -0.0017(17) 0.0133(18) 0.0026(18)
C2 0.071(4) 0.059(3) 0.044(3) 0.011(2) 0.020(2) 0.010(3)
C3 0.045(2) 0.073(3) 0.040(2) -0.010(3) 0.0178(19) 0.004(3)
C4 0.064(3) 0.051(3) 0.046(2) -0.007(2) 0.018(2) 0.006(3)
C5 0.032(2) 0.062(3) 0.045(2) -0.012(2) 0.0132(19) 0.000(2)
C6 0.031(3) 0.102(5) 0.077(4) -0.012(3) 0.016(2) -0.003(3)
C7 0.075(4) 0.170(8) 0.074(4) 0.010(5) 0.048(4) 0.024(5)
C8 0.047(3) 0.064(4) 0.120(6) -0.037(4) 0.019(3) 0.007(3)
C9 0.037(2) 0.058(3) 0.037(2) 0.001(2) 0.0084(18) -0.001(2)
C10 0.053(3) 0.058(3) 0.045(3) 0.010(2) 0.013(2) 0.011(2)
C11 0.053(3) 0.092(4) 0.040(3) -0.013(3) 0.005(2) 0.004(3)
C12 0.046(3) 0.074(4) 0.075(4) 0.002(3) 0.008(2) -0.009(3)
C13 0.043(2) 0.061(3) 0.049(3) -0.003(2) 0.023(2) -0.006(2)
C14 0.061(3) 0.070(4) 0.081(4) 0.027(3) 0.033(3) 0.025(3)
C15 0.055(3) 0.080(4) 0.060(3) -0.007(3) 0.030(2) -0.009(3)
C16 0.076(4) 0.089(5) 0.072(4) -0.039(3) 0.035(3) -0.018(3)

loop_
_atom_type_symbol
_atom_type_description
_atom_type_scat_dispersion_real
_atom_type_scat_dispersion_imag
_atom_type_scat_source
C C 0.0033 0.0016 'International Tables Vol C Tables 4.2.6.8 and 6.1.1.4'
H H 0.0000 0.0000 'International Tables Vol C Tables 4.2.6.8 and 6.1.1.4'
N N 0.0061 0.0033 'International Tables Vol C Tables 4.2.6.8 and 6.1.1.4'
O O 0.0106 0.0060 'International Tables Vol C Tables 4.2.6.8 and 6.1.1.4'
F F 0.0171 0.0103 'International Tables Vol C Tables 4.2.6.8 and 6.1.1.4'
S S 0.1246 0.1234 'International Tables Vol C Tables 4.2.6.8 and 6.1.1.4'

loop_
_geom_angle_atom_site_label_1
_geom_angle_atom_site_label_2
_geom_angle_atom_site_label_3
_geom_angle
O1 S1 N1 111.3(2)
O1 S1 C5 106.4(2)
N1 S1 C5 98.8(2)
O2 S2 N3 109.1(2)
O2 S2 C13 105.8(2)
N3 S2 C13 98.9(2)
C1 N1 S1 119.1(3)
C1 N1 H1 113(3)
S1 N1 H1 120(3)
C9 N3 S2 121.9(3)
C9 N3 H2 110(4)
S2 N3 H2 128(4)
N1 C1 C3 109.7(4)
N1 C1 C4 113.8(4)
C3 C1 C4 109.4(4)
N1 C1 C2 106.8(4)
C3 C1 C2 107.3(4)
C4 C1 C2 109.7(4)
F2 C2 F3 108.0(5)
F2 C2 F1 107.0(4)
F3 C2 F1 106.8(5)
F2 C2 C1 113.2(4)
F3 C2 C1 111.6(4)
F1 C2 C1 110.0(5)
N2 C3 C1 178.0(6)
C1 C4 H4A 109.5
C1 C4 H4B 109.5
H4A C4 H4B 109.5
C1 C4 H4C 109.5
H4A C4 H4C 109.5
H4B C4 H4C 109.5
C8 C5 C6 108.4(5)
C8 C5 C7 114.5(6)
C6 C5 C7 111.0(5)
C8 C5 S1 110.7(4)
C6 C5 S1 104.4(3)
C7 C5 S1 107.4(4)
C5 C6 H6A 109.5
C5 C6 H6B 109.5
H6A C6 H6B 109.5
C5 C6 H6C 109.5
H6A C6 H6C 109.5
H6B C6 H6C 109.5
C5 C7 H7A 109.5
C5 C7 H7B 109.5
H7A C7 H7B 109.5
C5 C7 H7C 109.5
H7A C7 H7C 109.5
H7B C7 H7C 109.5
C5 C8 H8A 109.5
C5 C8 H8B 109.5
H8A C8 H8B 109.5
C5 C8 H8C 109.5
H8A C8 H8C 109.5
H8B C8 H8C 109.5
N3 C9 C11 109.8(4)
N3 C9 C10 110.7(4)
C11 C9 C10 108.0(4)
N3 C9 C12 108.2(4)
C11 C9 C12 110.4(4)
C10 C9 C12 109.8(4)
F5 C10 F4 108.1(5)
F5 C10 F6 107.1(5)
F4 C10 F6 106.1(4)
F5 C10 C9 111.7(4)
F4 C10 C9 112.6(5)
F6 C10 C9 111.0(4)
N4 C11 C9 176.9(7)
C9 C12 H12A 109.5
C9 C12 H12B 109.5
H12A C12 H12B 109.5
C9 C12 H12C 109.5
H12A C12 H12C 109.5
H12B C12 H12C 109.5
C16 C13 C14 111.9(5)
C16 C13 C15 111.9(4)
C14 C13 C15 109.2(4)
C16 C13 S2 109.2(4)
C14 C13 S2 110.1(4)
C15 C13 S2 104.4(4)
C13 C14 H14A 109.5
C13 C14 H14B 109.5
H14A C14 H14B 109.5
C13 C14 H14C 109.5
H14A C14 H14C 109.5
H14B C14 H14C 109.5
C13 C15 H15A 109.5
C13 C15 H15B 109.5
H15A C15 H15B 109.5
C13 C15 H15C 109.5
H15A C15 H15C 109.5
H15B C15 H15C 109.5
C13 C16 H16A 109.5
C13 C16 H16B 109.5
H16A C16 H16B 109.5
C13 C16 H16C 109.5
H16A C16 H16C 109.5
H16B C16 H16C 109.5

loop_
_geom_bond_atom_site_label_1
_geom_bond_atom_site_label_2
_geom_bond_distance
S1 O1 1.490(3)
S1 N1 1.666(4)
S1 C5 1.830(5)
S2 O2 1.489(3)
S2 N3 1.652(4)
S2 C13 1.829(5)
N1 C1 1.461(6)
N1 H1 0.85(4)
N2 C3 1.151(7)
N3 C9 1.465(6)
N3 H2 0.80(3)
N4 C11 1.128(8)
F1 C2 1.332(7)
F2 C2 1.316(7)
F3 C2 1.329(7)
F4 C10 1.319(7)
F5 C10 1.315(6)
F6 C10 1.360(6)
C1 C3 1.479(7)
C1 C4 1.516(7)
C1 C2 1.539(6)
C4 H4A 0.9600
C4 H4B 0.9600
C4 H4C 0.9600
C5 C8 1.530(8)
C5 C6 1.533(7)
C5 C7 1.537(8)
C6 H6A 0.9600
C6 H6B 0.9600
C6 H6C 0.9600
C7 H7A 0.9600
C7 H7B 0.9600
C7 H7C 0.9600
C8 H8A 0.9600
C8 H8B 0.9600
C8 H8C 0.9600
C9 C11 1.480(7)
C9 C10 1.522(8)
C9 C12 1.530(8)
C12 H12A 0.9600
C12 H12B 0.9600
C12 H12C 0.9600
C13 C16 1.512(7)
C13 C14 1.516(8)
C13 C15 1.541(7)
C14 H14A 0.9600
C14 H14B 0.9600
C14 H14C 0.9600
C15 H15A 0.9600
C15 H15B 0.9600
C15 H15C 0.9600
C16 H16A 0.9600
C16 H16B 0.9600
C16 H16C 0.9600

loop_
_geom_torsion_atom_site_label_1
_geom_torsion_atom_site_label_2
_geom_torsion_atom_site_label_3
_geom_torsion_atom_site_label_4
_geom_torsion
O1 S1 N1 C1 -84.2(4)
C5 S1 N1 C1 164.3(4)
O2 S2 N3 C9 -115.7(4)
C13 S2 N3 C9 134.1(4)
S1 N1 C1 C3 103.8(4)
S1 N1 C1 C4 -19.1(5)
S1 N1 C1 C2 -140.2(4)
N1 C1 C2 F2 -53.8(6)
C3 C1 C2 F2 63.7(6)
C4 C1 C2 F2 -177.5(5)
N1 C1 C2 F3 -175.9(4)
C3 C1 C2 F3 -58.4(6)
C4 C1 C2 F3 60.4(6)
N1 C1 C2 F1 65.8(5)
C3 C1 C2 F1 -176.7(4)
C4 C1 C2 F1 -57.9(5)
N1 C1 C3 N2 -29(16)
C4 C1 C3 N2 96(16)
C2 C1 C3 N2 -145(16)
O1 S1 C5 C8 -47.9(4)
N1 S1 C5 C8 67.5(4)
O1 S1 C5 C6 68.5(4)
N1 S1 C5 C6 -176.1(4)
O1 S1 C5 C7 -173.6(5)
N1 S1 C5 C7 -58.2(5)
S2 N3 C9 C11 -38.1(6)
S2 N3 C9 C10 81.0(5)
S2 N3 C9 C12 -158.7(4)
N3 C9 C10 F5 59.7(6)
C11 C9 C10 F5 179.9(4)
C12 C9 C10 F5 -59.7(6)
N3 C9 C10 F4 -62.1(5)
C11 C9 C10 F4 58.1(5)
C12 C9 C10 F4 178.5(4)
N3 C9 C10 F6 179.1(4)
C11 C9 C10 F6 -60.7(5)
C12 C9 C10 F6 59.8(5)
N3 C9 C11 N4 -148(14)
C10 C9 C11 N4 91(14)
C12 C9 C11 N4 -29(14)
O2 S2 C13 C16 -171.4(4)
N3 S2 C13 C16 -58.5(4)
O2 S2 C13 C14 -48.3(4)
N3 S2 C13 C14 64.6(4)
O2 S2 C13 C15 68.8(4)
N3 S2 C13 C15 -178.3(3)
